data_2228654
loop_
_publ_author_name
'Hidouri, Mourad'
'Ben Amara, Mongi'

_publ_section_title
;
 K~0.53~Mn~2.37~Fe~1.24~(PO~4~)~3~
;
_journal_coeditor_code BR2150
_journal_issue 1
_journal_name_full 'Acta Crystallographica Section E'
_journal_page_first i1
_journal_paper_doi 10.1107/S1600536810051238
_journal_volume 67
_journal_year 2011
_chemical_formula_iupac 'K0.53 Mn2.37 Fe1.24 (P O4)3'
_chemical_formula_structural 'K0.53 Mn2.37 Fe1.24 P3 O12'
_chemical_formula_sum 'Fe1.24 K0.53 Mn2.37 O12 P3'
_chemical_formula_weight 505.28
_chemical_name_systematic
;
Potassium dimanganese iron triphosphate
;
_space_group_IT_number 15
_symmetry_cell_setting monoclinic
_symmetry_space_group_name_Hall '-C 2yc'
_symmetry_space_group_name_H-M 'C 1 2/c 1'
_atom_sites_solution_primary direct
_atom_sites_solution_secondary difmap
_audit_creation_method SHELXL-97
_cell_angle_alpha 90.00
_cell_angle_beta 114.87(2)
_cell_angle_gamma 90.00
_cell_formula_units_Z 4
_cell_length_a 12.272(2)
_cell_length_b 12.606(2)
_cell_length_c 6.416(4)
_cell_measurement_reflns_used 25
_cell_measurement_temperature 293(2)
_cell_measurement_theta_max 14.38
_cell_measurement_theta_min 9.78
_cell_volume 900.5(6)
_computing_cell_refinement 'CAD-4 EXPRESS (Enraf--Nonius, 1994)'
_computing_data_collection 'CAD-4 EXPRESS (Enraf--Nonius, 1994)'
_computing_data_reduction 'XCAD4 (Harms & Wocadlo, 1995)'
_computing_molecular_graphics 'SHELXTL (Sheldrick, 2008)'
_computing_publication_material 'SHELXL97 (Sheldrick, 2008)'
_computing_structure_refinement 'SHELXL97 (Sheldrick, 2008)'
_computing_structure_solution 'SIR92 (Altomare <i>et al.</i>, 1993)'
_diffrn_ambient_temperature 293(2)
_diffrn_measured_fraction_theta_full 0.998
_diffrn_measured_fraction_theta_max 0.998
_diffrn_measurement_device '\k-geometry diffractometer'
_diffrn_measurement_device_type 'Enraf--Nonius TurboCAD-4'
_diffrn_measurement_method 'non-profiled omega/2theta'
_diffrn_radiation_monochromator graphite
_diffrn_radiation_source 'fine-focus sealed tube'
_diffrn_radiation_type MoK\a
_diffrn_radiation_wavelength 0.71073
_diffrn_reflns_av_R_equivalents 0.0421
_diffrn_reflns_av_sigmaI/netI 0.0450
_diffrn_reflns_limit_h_max 15
_diffrn_reflns_limit_h_min -17
_diffrn_reflns_limit_k_max 17
_diffrn_reflns_limit_k_min 0
_diffrn_reflns_limit_l_max 9
_diffrn_reflns_limit_l_min 0
_diffrn_reflns_number 1754
_diffrn_reflns_theta_full 29.97
_diffrn_reflns_theta_max 29.97
_diffrn_reflns_theta_min 2.44
_diffrn_standards_decay_% 1
_diffrn_standards_interval_time 120
_diffrn_standards_number 2
_exptl_absorpt_coefficient_mu 6.072
_exptl_absorpt_correction_T_max 0.81
_exptl_absorpt_correction_T_min 0.42
_exptl_absorpt_correction_type refdelf
_exptl_absorpt_process_details
;
(Parkin <i>et al.</i>, 1995)
;
_exptl_crystal_colour brown
_exptl_crystal_density_diffrn 3.727
_exptl_crystal_density_method 'not measured'
_exptl_crystal_description hexagonal
_exptl_crystal_F_000 957
_exptl_crystal_size_max 0.43
_exptl_crystal_size_mid 0.09
_exptl_crystal_size_min 0.02
_refine_diff_density_max 0.781
_refine_diff_density_min -0.675
_refine_ls_extinction_coef 0.0009(4)
_refine_ls_extinction_method 'SHELXL97 (Sheldrick, 2008)'
_refine_ls_goodness_of_fit_ref 1.070
_refine_ls_matrix_type full
_refine_ls_number_parameters 102
_refine_ls_number_reflns 1308
_refine_ls_number_restraints 2
_refine_ls_restrained_S_all 1.069
_refine_ls_R_factor_all 0.0536
_refine_ls_R_factor_gt 0.0367
_refine_ls_shift/su_max 0.001
_refine_ls_shift/su_mean 0.000
_refine_ls_structure_factor_coef Fsqd
_refine_ls_weighting_details 'calc w=1/[\s^2^(Fo^2^)+(0.0451P)^2^+0.0000P] where P=(Fo^2^+2Fc^2^)/3'
_refine_ls_weighting_scheme calc
_refine_ls_wR_factor_gt 0.0826
_refine_ls_wR_factor_ref 0.0890
_reflns_number_gt 1047
_reflns_number_total 1308
_reflns_threshold_expression I>2\s(I)
_cod_data_source_file br2150.cif
_cod_data_source_block I
_cod_original_sg_symbol_H-M 'C 2/c'
_cod_database_code 2228654
_cod_database_fobs_code 2228654

loop_
_symmetry_equiv_pos_as_xyz
'x, y, z'
'-x, y, -z+1/2'
'x+1/2, y+1/2, z'
'-x+1/2, y+1/2, -z+1/2'
'-x, -y, -z'
'x, -y, z-1/2'
'-x+1/2, -y+1/2, -z'
'x+1/2, -y+1/2, z-1/2'

loop_
_atom_site_type_symbol
_atom_site_label
_atom_site_fract_x
_atom_site_fract_y
_atom_site_fract_z
_atom_site_U_iso_or_equiv
_atom_site_adp_type
_atom_site_calc_flag
_atom_site_refinement_flags
_atom_site_occupancy
_atom_site_disorder_assembly
_atom_site_disorder_group
K K 0.0000 -0.0116(2) 0.2500 0.0229(7) Uani d SP 0.531(5) . .
Mn Mn1 0.0000 0.26376(7) 0.2500 0.0156(2) Uani d S 1 . .
Fe Fe2 0.22489(4) 0.15521(4) 0.13977(8) 0.01004(16) Uani d P 0.6217(6) . .
Mn Mn2 0.22489(4) 0.15521(4) 0.13977(8) 0.01004(16) Uani d P 0.3783(7) . .
Mn Mn3 -0.02360(17) 0.49774(17) 0.0393(4) 0.0209(5) Uani d P 0.3064(12) . .
P P1 0.0000 0.28642(11) -0.2500 0.0096(3) Uani d S 1 . .
O O11 0.0479(2) 0.2160(2) -0.0331(4) 0.0138(5) Uani d . 1 . .
O O12 -0.0942(3) 0.3615(2) -0.2314(6) 0.0251(7) Uani d . 1 . .
P P2 0.24436(8) 0.10810(7) 0.63905(15) 0.0093(2) Uani d . 1 . .
O O21 0.2272(2) 0.1782(2) 0.8220(4) 0.0156(6) Uani d . 1 . .
O O22 0.1735(3) 0.1629(2) 0.4048(4) 0.0169(6) Uani d . 1 . .
O O23 0.3783(2) 0.1019(2) 0.6976(6) 0.0255(7) Uani d . 1 . .
O O24 0.1930(2) -0.0019(2) 0.6349(5) 0.0178(6) Uani d . 1 . .

loop_
_atom_site_aniso_label
_atom_site_aniso_U_11
_atom_site_aniso_U_22
_atom_site_aniso_U_33
_atom_site_aniso_U_12
_atom_site_aniso_U_13
_atom_site_aniso_U_23
K 0.0093(10) 0.0218(13) 0.0260(13) 0.000 -0.0040(9) 0.000
Mn1 0.0115(4) 0.0202(4) 0.0154(4) 0.000 0.0058(3) 0.000
Fe2 0.0065(2) 0.0138(3) 0.0065(3) 0.00016(18) -0.00043(19) 0.0008(2)
Mn2 0.0065(2) 0.0138(3) 0.0065(3) 0.00016(18) -0.00043(19) 0.0008(2)
Mn3 0.0156(12) 0.0164(9) 0.0165(11) -0.0002(9) -0.0070(7) 0.0014(9)
P1 0.0060(5) 0.0140(6) 0.0038(5) 0.000 -0.0028(4) 0.000
O11 0.0087(11) 0.0193(13) 0.0066(11) -0.0027(10) -0.0033(9) 0.0028(10)
O12 0.0149(13) 0.0245(15) 0.0301(17) 0.0025(12) 0.0037(13) -0.0119(14)
P2 0.0065(4) 0.0123(4) 0.0050(4) 0.0004(3) -0.0016(3) 0.0012(3)
O21 0.0128(12) 0.0235(14) 0.0078(11) -0.0030(11) 0.0017(10) -0.0038(11)
O22 0.0244(14) 0.0141(14) 0.0048(11) 0.0003(11) -0.0010(10) -0.0007(10)
O23 0.0114(13) 0.0189(15) 0.047(2) 0.0003(11) 0.0132(14) -0.0018(15)
O24 0.0127(12) 0.0184(14) 0.0171(13) -0.0013(11) 0.0012(11) 0.0030(11)

loop_
_atom_type_symbol
_atom_type_description
_atom_type_scat_dispersion_real
_atom_type_scat_dispersion_imag
_atom_type_scat_source
O O 0.0106 0.0060 'International Tables Vol C Tables 4.2.6.8 and 6.1.1.4'
P P 0.1023 0.0942 'International Tables Vol C Tables 4.2.6.8 and 6.1.1.4'
K K 0.2009 0.2494 'International Tables Vol C Tables 4.2.6.8 and 6.1.1.4'
Mn Mn 0.3368 0.7283 'International Tables Vol C Tables 4.2.6.8 and 6.1.1.4'
Fe Fe 0.3463 0.8444 'International Tables Vol C Tables 4.2.6.8 and 6.1.1.4'

loop_
_geom_angle_atom_site_label_1
_geom_angle_atom_site_label_2
_geom_angle_atom_site_label_3
_geom_angle_site_symmetry_1
_geom_angle_site_symmetry_3
_geom_angle
_geom_angle_publ_flag
O24 K O24 . 2 174.63(16) ?
O24 K O24 . 6 73.24(8) ?
O24 K O24 2 6 106.42(8) ?
O24 K O24 . 5_556 106.42(8) ?
O24 K O24 2 5_556 73.24(8) ?
O24 K O24 6 5_556 172.95(16) ?
O24 K O11 . 5 114.87(10) ?
O24 K O11 2 5 70.34(8) ?
O24 K O11 6 5 87.10(9) ?
O24 K O11 5_556 5 99.26(10) ?
O24 K O11 . 6_556 70.34(8) ?
O24 K O11 2 6_556 114.87(10) ?
O24 K O11 6 6_556 99.26(10) ?
O24 K O11 5_556 6_556 87.10(9) ?
O11 K O11 5 6_556 52.22(11) ?
O24 K O22 . . 53.32(8) ?
O24 K O22 2 . 121.80(11) ?
O24 K O22 6 . 57.49(9) ?
O24 K O22 5_556 . 116.43(11) ?
O11 K O22 5 . 144.11(8) ?
O11 K O22 6_556 . 122.58(8) ?
O24 K O22 . 2 121.80(11) ?
O24 K O22 2 2 53.32(8) ?
O24 K O22 6 2 116.43(11) ?
O24 K O22 5_556 2 57.49(9) ?
O11 K O22 5 2 122.58(8) ?
O11 K O22 6_556 2 144.11(8) ?
O22 K O22 . 2 82.66(13) ?
O23 Mn3 O23 7_556 8_455 75.91(14) ?
O23 Mn3 O12 7_556 5_565 84.68(13) ?
O23 Mn3 O12 8_455 5_565 121.62(16) ?
Mn1 Mn3 O12 5_565 . 76.0(3) ?
O23 Mn3 O12 7_556 . 94.38(14) ?
O23 Mn3 O12 8_455 . 79.85(14) ?
O12 Mn3 O12 5_565 . 157.20(11) ?
Mn1 Mn3 O23 5_565 3_454 69.7(3) ?
O23 Mn3 O23 7_556 3_454 157.58(11) ?
O23 Mn3 O23 8_455 3_454 123.93(15) ?
O12 Mn3 O23 5_565 3_454 91.62(14) ?
O12 Mn3 O23 . 3_454 80.58(13) ?
O23 Mn1 O23 7_556 8_455 78.61(15) ?
O23 Mn1 O11 7_556 . 86.39(11) ?
O23 Mn1 O11 8_455 . 118.95(12) ?
O23 Mn1 O11 7_556 2 118.95(12) ?
O23 Mn1 O11 8_455 2 86.39(11) ?
O11 Mn1 O11 . 2 148.43(15) ?
O23 Mn1 O22 7_556 2 159.42(10) ?
O23 Mn1 O22 8_455 2 85.06(10) ?
O11 Mn1 O22 . 2 90.70(10) ?
O11 Mn1 O22 2 2 71.87(10) ?
O23 Mn1 O22 7_556 . 85.06(10) ?
O23 Mn1 O22 8_455 . 159.42(10) ?
O11 Mn1 O22 . . 71.87(10) ?
O11 Mn1 O22 2 . 90.70(10) ?
O22 Mn1 O22 2 . 113.36(14) ?
O24 Fe2 O12 6 8_556 94.65(12) ?
O24 Fe2 O22 6 . 86.05(12) ?
O12 Fe2 O22 8_556 . 109.44(13) ?
O24 Fe2 O21 6 1_554 101.92(12) ?
O12 Fe2 O21 8_556 1_554 87.13(12) ?
O22 Fe2 O21 . 1_554 161.16(11) ?
O24 Fe2 O11 6 . 101.11(11) ?
O12 Fe2 O11 8_556 . 162.62(11) ?
O22 Fe2 O11 . . 79.18(11) ?
O21 Fe2 O11 1_554 . 82.52(11) ?
O24 Fe2 O21 6 7_556 174.59(11) ?
O12 Fe2 O21 8_556 7_556 81.71(11) ?
O22 Fe2 O21 . 7_556 91.37(11) ?
O21 Fe2 O21 1_554 7_556 81.97(11) ?
O11 Fe2 O21 . 7_556 83.04(10) ?
O12 P1 O12 2_554 . 104.0(3) ?
O12 P1 O11 2_554 2_554 107.33(17) ?
O12 P1 O11 . 2_554 114.23(15) ?
O12 P1 O11 2_554 . 114.23(15) ?
O12 P1 O11 . . 107.33(17) ?
O11 P1 O11 2_554 . 109.7(2) ?
O24 P2 O23 . . 110.71(16) ?
O24 P2 O22 . . 109.32(15) ?
O23 P2 O22 . . 111.67(18) ?
O24 P2 O21 . . 110.22(17) ?
O23 P2 O21 . . 108.50(16) ?
O22 P2 O21 . . 106.32(16) ?

loop_
_geom_bond_atom_site_label_1
_geom_bond_atom_site_label_2
_geom_bond_site_symmetry_2
_geom_bond_distance
_geom_bond_publ_flag
K O24 . 2.608(3) ?
K O24 2 2.608(3) ?
K O24 6 2.767(3) ?
K O24 5_556 2.767(3) ?
K O11 5 2.869(4) ?
K O11 6_556 2.869(4) ?
K O22 . 2.929(3) ?
K O22 2 2.929(3) ?
Mn3 O23 7_556 2.253(4) ?
Mn3 O23 8_455 2.256(4) ?
Mn3 O12 5_565 2.294(4) ?
Mn3 O12 . 2.335(4) ?
Mn3 O23 3_454 2.400(4) ?
Mn1 O23 7_556 2.189(3) ?
Mn1 O23 8_455 2.189(3) ?
Mn1 O11 . 2.215(3) ?
Mn1 O11 2 2.215(3) ?
Mn1 O22 2 2.315(3) ?
Mn1 O22 . 2.315(3) ?
Fe2 O24 6 1.970(3) ?
Fe2 O12 8_556 2.027(3) ?
Fe2 O22 . 2.049(3) ?
Fe2 O21 1_554 2.071(3) ?
Fe2 O11 . 2.123(3) ?
Fe2 O21 7_556 2.167(3) ?
P1 O12 2_554 1.537(3) ?
P1 O12 . 1.537(3) ?
P1 O11 2_554 1.544(3) ?
P1 O11 . 1.544(3) ?
P2 O24 . 1.519(3) ?
P2 O23 . 1.526(3) ?
P2 O22 . 1.547(3) ?
P2 O21 . 1.553(3) ?
